data_4061919
_journal_name_full Organometallics
_journal_year 2003
_chemical_formula_sum 'C28 H32 F3 Fe2 N O5 S Si'
_chemical_formula_weight 691.40
_space_group_IT_number 14
_symmetry_cell_setting monoclinic
_symmetry_space_group_name_Hall '-P 2yn'
_symmetry_space_group_name_H-M 'P 1 21/n 1'
_cell_angle_alpha 90.00
_cell_angle_beta 99.265(2)
_cell_angle_gamma 90.00
_cell_formula_units_Z 4
_cell_length_a 10.6504(6)
_cell_length_b 21.9384(13)
_cell_length_c 13.1721(7)
_cell_measurement_temperature 293(2)
_cell_volume 3037.5(3)
_diffrn_ambient_temperature 293(2)
_exptl_crystal_density_diffrn 1.512
_cod_depositor_comments
;
The following automatic conversions were performed:
'_symmetry_cell_setting' value 'Monoclinic' changed to 'monoclinic'
according to '/home/saulius/struct/CIF-dictionaries/cif_core.dic'
dictionary named 'cif_core.dic' version 2.4.1 from 2010-06-29.

Automatic conversion script
Id: cif_fix_enum 1527 2010-12-29 10:47:43Z saulius 
;
_cod_original_sg_symbol_H-M 'P 21/n'
_cod_database_code 4061919

loop_
_symmetry_equiv_pos_as_xyz
'x, y, z'
'-x+1/2, y+1/2, -z+1/2'
'-x, -y, -z'
'x-1/2, -y-1/2, z-1/2'

loop_
_atom_site_label
_atom_site_type_symbol
_atom_site_fract_x
_atom_site_fract_y
_atom_site_fract_z
_atom_site_U_iso_or_equiv
_atom_site_adp_type
_atom_site_occupancy
_atom_site_symmetry_multiplicity
_atom_site_calc_flag
_atom_site_refinement_flags
_atom_site_disorder_assembly
_atom_site_disorder_group
Fe1 Fe 0.43863(8) 0.21771(4) 0.26455(7) 0.0299(3) Uani 1 1 d . . .
Fe2 Fe 0.34974(9) 0.17320(5) 0.41774(7) 0.0354(3) Uani 1 1 d . . .
Si Si 0.20915(18) 0.09589(10) 0.20239(15) 0.0418(6) Uani 1 1 d . . .
N N 0.6954(5) 0.1544(2) 0.3054(4) 0.0268(13) Uani 1 1 d . . .
C1 C 0.4886(7) 0.2256(3) 0.4151(5) 0.0383(19) Uani 1 1 d . . .
O1 O 0.5647(5) 0.2544(2) 0.4682(4) 0.0593(16) Uani 1 1 d . . .
C2 C 0.4487(8) 0.1127(4) 0.4621(6) 0.052(2) Uani 1 1 d . . .
O2 O 0.5122(6) 0.0718(3) 0.4921(5) 0.084(2) Uani 1 1 d . . .
C3 C 0.3495(6) 0.1374(3) 0.2806(4) 0.0307(17) Uani 1 1 d . . .
C6 C 0.1894(7) 0.0243(3) 0.2718(6) 0.071(3) Uani 1 1 d . . .
H6A H 0.2683 0.0023 0.2824 0.106 Uiso 1 1 calc R . .
H6B H 0.1247 -0.0002 0.2319 0.106 Uiso 1 1 calc R . .
H6C H 0.1649 0.0335 0.3371 0.106 Uiso 1 1 calc R . .
C7 C 0.2452(7) 0.0740(4) 0.0718(5) 0.070(3) Uani 1 1 d . . .
H7A H 0.2566 0.1101 0.0332 0.105 Uiso 1 1 calc R . .
H7B H 0.1758 0.0506 0.0358 0.105 Uiso 1 1 calc R . .
H7C H 0.3216 0.0500 0.0798 0.105 Uiso 1 1 calc R . .
C8 C 0.0593(6) 0.1418(4) 0.1779(5) 0.064(2) Uani 1 1 d . . .
H8A H 0.0740 0.1784 0.1417 0.095 Uiso 1 1 calc R . .
H8B H 0.0333 0.1521 0.2422 0.095 Uiso 1 1 calc R . .
H8C H -0.0064 0.1183 0.1371 0.095 Uiso 1 1 calc R . .
C4 C 0.4664(6) 0.1260(3) 0.2465(5) 0.0303(18) Uani 1 1 d . . .
H4 H 0.473(7) 0.106(3) 0.188(6) 0.080 Uiso 1 1 d . . .
C5 C 0.5712(6) 0.1627(3) 0.2862(4) 0.0266(16) Uani 1 1 d . . .
C10 C 0.7499(6) 0.0950(3) 0.3071(5) 0.0282(16) Uani 1 1 d . . .
C11 C 0.7565(6) 0.0649(3) 0.2152(5) 0.0332(17) Uani 1 1 d . . .
C12 C 0.8063(7) 0.0072(4) 0.2198(6) 0.051(2) Uani 1 1 d . . .
H12 H 0.8076 -0.0142 0.1589 0.061 Uiso 1 1 calc R . .
C13 C 0.8543(7) -0.0200(4) 0.3116(6) 0.050(2) Uani 1 1 d . . .
H13 H 0.8883 -0.0592 0.3136 0.060 Uiso 1 1 calc R . .
C14 C 0.8508(6) 0.0120(4) 0.4003(6) 0.046(2) Uani 1 1 d . . .
H14 H 0.8829 -0.0063 0.4627 0.055 Uiso 1 1 calc R . .
C15 C 0.8027(6) 0.0693(3) 0.4014(5) 0.0340(17) Uani 1 1 d . . .
C17 C 0.8040(7) 0.1023(3) 0.5033(5) 0.055(2) Uani 1 1 d . . .
H17A H 0.7652 0.0769 0.5490 0.083 Uiso 1 1 calc R . .
H17B H 0.7573 0.1397 0.4916 0.083 Uiso 1 1 calc R . .
H17C H 0.8902 0.1110 0.5336 0.083 Uiso 1 1 calc R . .
C16 C 0.7071(7) 0.0947(4) 0.1116(5) 0.059(2) Uani 1 1 d . . .
H16A H 0.7644 0.0861 0.0642 0.089 Uiso 1 1 calc R . .
H16B H 0.7013 0.1380 0.1205 0.089 Uiso 1 1 calc R . .
H16C H 0.6244 0.0787 0.0850 0.089 Uiso 1 1 calc R . .
C9 C 0.7821(6) 0.2078(3) 0.3228(5) 0.047(2) Uani 1 1 d . . .
H9A H 0.8211 0.2144 0.2630 0.071 Uiso 1 1 calc R . .
H9B H 0.8467 0.2001 0.3811 0.071 Uiso 1 1 calc R . .
H9C H 0.7343 0.2433 0.3357 0.071 Uiso 1 1 calc R . .
C18 C 0.2954(4) 0.2800(3) 0.1969(6) 0.065(3) Uani 1 1 d G . .
H18 H 0.2107 0.2800 0.2064 0.078 Uiso 1 1 calc R . .
C19 C 0.3965(8) 0.3119(2) 0.2580(4) 0.064(3) Uani 1 1 d G . .
H19 H 0.3897 0.3363 0.3146 0.076 Uiso 1 1 calc R . .
C20 C 0.5098(5) 0.2998(2) 0.2177(5) 0.058(2) Uani 1 1 d G . .
H20 H 0.5903 0.3150 0.2431 0.070 Uiso 1 1 calc R . .
C21 C 0.4787(6) 0.2605(2) 0.1316(4) 0.057(2) Uani 1 1 d G . .
H21 H 0.5353 0.2455 0.0908 0.068 Uiso 1 1 calc R . .
C22 C 0.3462(6) 0.2483(2) 0.1188(4) 0.071(3) Uani 1 1 d G . .
H22 H 0.3007 0.2238 0.0681 0.086 Uiso 1 1 calc R . .
C23 C 0.1638(5) 0.2135(3) 0.4029(3) 0.052(2) Uani 1 1 d G . .
H23 H 0.1158 0.2270 0.3418 0.063 Uiso 1 1 calc R . .
C24 C 0.2530(6) 0.2486(2) 0.4705(5) 0.057(2) Uani 1 1 d G . .
H24 H 0.2736 0.2892 0.4615 0.068 Uiso 1 1 calc R . .
C25 C 0.3051(5) 0.2108(4) 0.5543(4) 0.072(3) Uani 1 1 d G . .
H25 H 0.3658 0.2224 0.6098 0.087 Uiso 1 1 calc R . .
C26 C 0.2482(6) 0.1523(3) 0.5385(4) 0.067(3) Uani 1 1 d G . .
H26 H 0.2651 0.1188 0.5818 0.080 Uiso 1 1 calc R . .
C27 C 0.1609(5) 0.1540(3) 0.4449(5) 0.061(3) Uani 1 1 d G . .
H27 H 0.1106 0.1217 0.4162 0.074 Uiso 1 1 calc R . .
S S 0.43987(19) 0.15120(9) 0.83509(15) 0.0462(5) Uani 1 1 d . . .
O3 O 0.4952(5) 0.1896(2) 0.7655(4) 0.0674(16) Uani 1 1 d . . .
O4 O 0.4769(5) 0.1657(2) 0.9424(4) 0.0701(17) Uani 1 1 d . . .
O5 O 0.3082(5) 0.1371(2) 0.8039(4) 0.0680(17) Uani 1 1 d . . .
CS1 C 0.5141(9) 0.0794(4) 0.8237(7) 0.066(3) Uani 1 1 d . . .
F1 F 0.4843(5) 0.0373(2) 0.8876(4) 0.0951(18) Uani 1 1 d . . .
F2 F 0.6432(5) 0.0856(3) 0.8449(4) 0.0945(18) Uani 1 1 d . . .
F3 F 0.4889(5) 0.0566(3) 0.7302(4) 0.111(2) Uani 1 1 d . . .

loop_
_atom_site_aniso_label
_atom_site_aniso_U_11
_atom_site_aniso_U_22
_atom_site_aniso_U_33
_atom_site_aniso_U_23
_atom_site_aniso_U_13
_atom_site_aniso_U_12
Fe1 0.0233(5) 0.0466(7) 0.0199(5) 0.0045(5) 0.0043(4) 0.0024(5)
Fe2 0.0308(6) 0.0574(7) 0.0192(5) 0.0064(5) 0.0079(4) 0.0074(6)
Si 0.0242(11) 0.0680(16) 0.0339(12) -0.0055(11) 0.0069(9) -0.0086(11)
N 0.018(3) 0.036(4) 0.025(3) 0.004(3) 0.002(2) -0.003(3)
C1 0.041(5) 0.056(5) 0.019(4) 0.006(4) 0.007(3) 0.006(4)
O1 0.048(3) 0.092(4) 0.035(3) -0.018(3) -0.004(3) -0.012(3)
C2 0.056(6) 0.062(6) 0.043(5) 0.010(4) 0.025(4) 0.011(5)
O2 0.083(5) 0.087(5) 0.083(5) 0.045(4) 0.021(4) 0.040(4)
C3 0.024(4) 0.050(5) 0.020(4) 0.009(3) 0.012(3) 0.010(4)
C6 0.046(5) 0.071(6) 0.099(7) 0.007(5) 0.025(5) -0.013(5)
C7 0.061(6) 0.101(7) 0.049(5) -0.023(5) 0.007(4) -0.002(5)
C8 0.038(5) 0.101(7) 0.045(5) 0.000(5) -0.011(4) 0.000(5)
C4 0.017(4) 0.055(5) 0.020(4) 0.000(3) 0.006(3) -0.002(4)
C5 0.030(4) 0.037(4) 0.016(3) -0.006(3) 0.015(3) -0.002(4)
C10 0.021(4) 0.039(5) 0.024(4) -0.008(3) 0.004(3) -0.002(3)
C11 0.023(4) 0.041(5) 0.035(4) -0.006(4) 0.001(3) -0.001(4)
C12 0.041(5) 0.054(6) 0.060(6) -0.022(5) 0.012(4) 0.000(4)
C13 0.042(5) 0.049(5) 0.057(6) 0.005(5) 0.002(4) 0.016(4)
C14 0.034(5) 0.057(6) 0.042(5) 0.007(4) -0.004(4) 0.000(4)
C15 0.031(4) 0.038(5) 0.031(4) -0.003(4) -0.004(3) 0.004(4)
C17 0.051(5) 0.081(6) 0.029(4) -0.010(4) -0.005(4) -0.009(5)
C16 0.048(5) 0.110(7) 0.022(4) 0.001(5) 0.010(4) 0.014(5)
C9 0.025(4) 0.067(6) 0.051(5) -0.003(4) 0.010(3) -0.007(4)
C18 0.044(5) 0.082(7) 0.074(6) 0.057(6) 0.027(5) 0.023(5)
C19 0.097(7) 0.064(6) 0.035(5) 0.002(4) 0.023(5) 0.028(6)
C20 0.052(6) 0.048(6) 0.066(6) 0.030(5) -0.020(5) -0.009(5)
C21 0.060(6) 0.063(6) 0.054(6) 0.030(5) 0.032(5) 0.021(5)
C22 0.063(6) 0.079(7) 0.059(6) 0.047(5) -0.030(5) -0.011(6)
C23 0.041(5) 0.089(7) 0.033(4) 0.006(5) 0.022(4) 0.026(5)
C24 0.070(6) 0.060(6) 0.049(5) -0.002(5) 0.035(5) 0.016(5)
C25 0.055(6) 0.108(8) 0.059(6) -0.029(6) 0.027(5) 0.013(6)
C26 0.044(5) 0.116(9) 0.046(5) 0.037(5) 0.025(4) 0.030(6)
C27 0.030(5) 0.113(8) 0.046(5) -0.007(5) 0.020(4) -0.002(5)
S 0.0444(13) 0.0495(14) 0.0423(12) -0.0048(11) 0.0001(10) 0.0008(11)
O3 0.065(4) 0.076(4) 0.059(4) 0.021(3) 0.001(3) -0.026(3)
O4 0.082(4) 0.088(4) 0.037(3) -0.024(3) 0.001(3) -0.009(4)
O5 0.038(3) 0.080(4) 0.080(4) -0.004(3) -0.009(3) -0.001(3)
CS1 0.069(7) 0.075(7) 0.050(6) -0.008(5) -0.002(5) -0.002(6)
F1 0.099(4) 0.061(4) 0.120(5) 0.027(3) 0.002(4) 0.005(3)
F2 0.047(3) 0.129(5) 0.105(4) -0.008(4) 0.004(3) 0.021(3)
F3 0.118(5) 0.136(5) 0.077(4) -0.057(4) 0.010(3) 0.028(4)

loop_
_geom_bond_atom_site_label_1
_geom_bond_atom_site_label_2
_geom_bond_distance
_geom_bond_site_symmetry_2
_geom_bond_publ_flag
Fe1 C5 1.844(6) . ?
Fe1 C1 1.976(7) . ?
Fe1 C3 2.028(6) . ?
Fe1 C4 2.052(7) . ?
Fe1 C20 2.086(5) . ?
Fe1 C21 2.091(5) . ?
Fe1 C19 2.112(5) . ?
Fe1 C22 2.121(5) . ?
Fe1 C18 2.134(5) . ?
Fe1 Fe2 2.5567(12) . ?
Fe2 C2 1.736(8) . ?
Fe2 C1 1.878(7) . ?
Fe2 C3 1.970(6) . ?
Fe2 C25 2.102(5) . ?
Fe2 C26 2.113(5) . ?
Fe2 C24 2.124(5) . ?
Fe2 C27 2.141(5) . ?
Fe2 C23 2.148(5) . ?
Si C6 1.846(7) . ?
Si C8 1.871(7) . ?
Si C7 1.885(7) . ?
Si C3 1.905(6) . ?
N C5 1.320(7) . ?
N C10 1.426(7) . ?
N C9 1.485(7) . ?
C1 O1 1.167(7) . ?
C2 O2 1.155(8) . ?
C3 C4 1.412(8) . ?
C6 H6A 0.9600 . ?
C6 H6B 0.9600 . ?
C6 H6C 0.9600 . ?
C7 H7A 0.9600 . ?
C7 H7B 0.9600 . ?
C7 H7C 0.9600 . ?
C8 H8A 0.9600 . ?
C8 H8B 0.9600 . ?
C8 H8C 0.9600 . ?
C4 C5 1.406(8) . ?
C4 H4 0.90(7) . ?
C10 C11 1.390(8) . ?
C10 C15 1.397(8) . ?
C11 C12 1.371(9) . ?
C11 C16 1.528(8) . ?
C12 C13 1.372(9) . ?
C12 H12 0.9300 . ?
C13 C14 1.369(9) . ?
C13 H13 0.9300 . ?
C14 C15 1.359(9) . ?
C14 H14 0.9300 . ?
C15 C17 1.522(8) . ?
C17 H17A 0.9600 . ?
C17 H17B 0.9600 . ?
C17 H17C 0.9600 . ?
C16 H16A 0.9600 . ?
C16 H16B 0.9600 . ?
C16 H16C 0.9600 . ?
C9 H9A 0.9600 . ?
C9 H9B 0.9600 . ?
C9 H9C 0.9600 . ?
C18 C19 1.4200 . ?
C18 C22 1.4200 . ?
C18 H18 0.9300 . ?
C19 C20 1.4200 . ?
C19 H19 0.9300 . ?
C20 C21 1.4200 . ?
C20 H20 0.9300 . ?
C21 C22 1.4200 . ?
C21 H21 0.9300 . ?
C22 H22 0.9300 . ?
C23 C24 1.4200 . ?
C23 C27 1.4200 . ?
C23 H23 0.9300 . ?
C24 C25 1.4200 . ?
C24 H24 0.9300 . ?
C25 C26 1.4200 . ?
C25 H25 0.9300 . ?
C26 C27 1.4200 . ?
C26 H26 0.9300 . ?
C27 H27 0.9300 . ?
S O5 1.430(5) . ?
S O3 1.440(5) . ?
S O4 1.440(5) . ?
S CS1 1.779(9) . ?
CS1 F3 1.317(8) . ?
CS1 F1 1.323(9) . ?
CS1 F2 1.366(9) . ?
